data_2226818
loop_
_publ_author_name
'Hemamalini, Madhukar'
'Fun, Hoong-Kun'

_publ_section_title
;
 Bis(2-amino-4-methylpyridinium) terephthalate tetrahydrate
;
_journal_coeditor_code CI5123
_journal_issue 8
_journal_name_full 'Acta Crystallographica Section E'
_journal_page_first o1925
_journal_page_last o1926
_journal_paper_doi 10.1107/S1600536810025651
_journal_volume 66
_journal_year 2010
_chemical_formula_iupac '2C6 H9 N2 +, C8 H4 O4 2-, 4H2 O'
_chemical_formula_moiety '2(C6 H9 N2 +), C8 H4 O4 2-, 4(H2 O)'
_chemical_formula_sum 'C20 H30 N4 O8'
_chemical_formula_weight 454.48
_chemical_name_systematic
;
Bis(2-amino-4-methylpyridinium) terephthalate tetrahydrate
;
_space_group_IT_number 9
_symmetry_cell_setting monoclinic
_symmetry_space_group_name_Hall 'C -2yc'
_symmetry_space_group_name_H-M 'C 1 c 1'
_atom_sites_solution_hydrogens geom
_atom_sites_solution_primary direct
_atom_sites_solution_secondary difmap
_audit_creation_method SHELXL-97
_cell_angle_alpha 90.00
_cell_angle_beta 93.940(2)
_cell_angle_gamma 90.00
_cell_formula_units_Z 4
_cell_length_a 17.6290(16)
_cell_length_b 13.8091(13)
_cell_length_c 9.2518(9)
_cell_measurement_reflns_used 4430
_cell_measurement_temperature 100.00(10)
_cell_measurement_theta_max 29.99
_cell_measurement_theta_min 2.32
_cell_volume 2246.9(4)
_computing_cell_refinement 'SAINT (Bruker, 2009)'
_computing_data_collection 'APEX2 (Bruker, 2009)'
_computing_data_reduction 'SAINT (Bruker, 2009)'
_computing_molecular_graphics 'SHELXTL (Sheldrick, 2008)'
_computing_publication_material 'SHELXTL (Sheldrick, 2008) and PLATON (Spek, 2009)'
_computing_structure_refinement 'SHELXTL (Sheldrick, 2008)'
_computing_structure_solution 'SHELXTL (Sheldrick, 2008)'
_diffrn_ambient_temperature 100.00(10)
_diffrn_measured_fraction_theta_full 0.994
_diffrn_measured_fraction_theta_max 0.994
_diffrn_measurement_device_type
;
Bruker APEXII DUO CCD area-detector diffractometer
;
_diffrn_measurement_method '\f and \w scans'
_diffrn_radiation_monochromator graphite
_diffrn_radiation_source 'fine-focus sealed tube'
_diffrn_radiation_type MoK\a
_diffrn_radiation_wavelength 0.71073
_diffrn_reflns_av_R_equivalents 0.0305
_diffrn_reflns_av_sigmaI/netI 0.0289
_diffrn_reflns_limit_h_max 24
_diffrn_reflns_limit_h_min -21
_diffrn_reflns_limit_k_max 13
_diffrn_reflns_limit_k_min -19
_diffrn_reflns_limit_l_max 13
_diffrn_reflns_limit_l_min -13
_diffrn_reflns_number 12651
_diffrn_reflns_theta_full 30.05
_diffrn_reflns_theta_max 30.05
_diffrn_reflns_theta_min 1.87
_diffrn_standards_number 0
_exptl_absorpt_coefficient_mu 0.105
_exptl_absorpt_correction_T_max 0.9923
_exptl_absorpt_correction_T_min 0.9548
_exptl_absorpt_correction_type multi-scan
_exptl_absorpt_process_details '(SADABS; Bruker, 2009)'
_exptl_crystal_colour colourless
_exptl_crystal_density_diffrn 1.343
_exptl_crystal_density_method 'not measured'
_exptl_crystal_description Plate
_exptl_crystal_F_000 968
_exptl_crystal_size_max 0.45
_exptl_crystal_size_mid 0.27
_exptl_crystal_size_min 0.07
_refine_diff_density_max 0.457
_refine_diff_density_min -0.197
_refine_ls_extinction_method none
_refine_ls_goodness_of_fit_ref 1.057
_refine_ls_hydrogen_treatment mixed
_refine_ls_matrix_type full
_refine_ls_number_parameters 347
_refine_ls_number_reflns 3275
_refine_ls_number_restraints 2
_refine_ls_restrained_S_all 1.057
_refine_ls_R_factor_all 0.0408
_refine_ls_R_factor_gt 0.0363
_refine_ls_shift/su_max 0.001
_refine_ls_shift/su_max_lt 0.001
_refine_ls_shift/su_mean 0.000
_refine_ls_structure_factor_coef Fsqd
_refine_ls_weighting_details 'calc w=1/[\s^2^(Fo^2^)+(0.0657P)^2^+0.2622P] where P=(Fo^2^+2Fc^2^)/3'
_refine_ls_weighting_scheme calc
_refine_ls_wR_factor_gt 0.0972
_refine_ls_wR_factor_ref 0.1006
_reflns_number_gt 3004
_reflns_number_total 3275
_reflns_threshold_expression I>2\s(I)
_cod_data_source_file ci5123.cif
_cod_data_source_block I
_cod_original_sg_symbol_H-M 'C c'
_cod_database_code 2226818
_cod_database_fobs_code 2226818

loop_
_symmetry_equiv_pos_as_xyz
'x, y, z'
'x, -y, z+1/2'
'x+1/2, y+1/2, z'
'x+1/2, -y+1/2, z+1/2'

loop_
_atom_site_type_symbol
_atom_site_label
_atom_site_fract_x
_atom_site_fract_y
_atom_site_fract_z
_atom_site_U_iso_or_equiv
_atom_site_adp_type
_atom_site_calc_flag
_atom_site_refinement_flags
_atom_site_occupancy
_atom_site_disorder_assembly
_atom_site_disorder_group
N N1A 0.73749(9) 0.27051(12) 0.16796(17) 0.0163(3) Uani d . 1 . .
N N2A 0.75478(10) 0.43694(12) 0.17137(18) 0.0204(3) Uani d . 1 . .
C C1A 0.73275(10) 0.35697(14) 0.09938(19) 0.0163(4) Uani d . 1 . .
C C2A 0.70424(11) 0.35868(15) -0.0481(2) 0.0187(4) Uani d . 1 . .
H H2AA 0.7016 0.4170 -0.0983 0.022 Uiso calc R 1 . .
C C3A 0.68056(10) 0.27471(14) -0.11685(19) 0.0173(4) Uani d . 1 . .
C C4A 0.68604(11) 0.18620(14) -0.0396(2) 0.0188(4) Uani d . 1 . .
H H4AA 0.6702 0.1286 -0.0841 0.023 Uiso calc R 1 . .
C C5A 0.71489(11) 0.18657(15) 0.1009(2) 0.0202(4) Uani d . 1 . .
H H5AA 0.7192 0.1285 0.1518 0.024 Uiso calc R 1 . .
C C6A 0.64919(12) 0.27652(16) -0.2720(2) 0.0230(4) Uani d . 1 . .
H H6AA 0.6584 0.3389 -0.3133 0.034 Uiso calc R 1 . .
H H6AB 0.5954 0.2645 -0.2762 0.034 Uiso calc R 1 . .
H H6AC 0.6736 0.2274 -0.3257 0.034 Uiso calc R 1 . .
N N1B 0.48583(10) 0.31843(13) -0.04463(18) 0.0195(3) Uani d . 1 . .
N N2B 0.49724(10) 0.15247(12) -0.02353(17) 0.0184(3) Uani d . 1 . .
C C1B 0.50869(11) 0.23962(14) 0.03428(19) 0.0169(4) Uani d . 1 . .
C C2B 0.54266(11) 0.25447(16) 0.1759(2) 0.0183(4) Uani d . 1 . .
H H2BA 0.5582 0.2015 0.2326 0.022 Uiso calc R 1 . .
C C3B 0.55264(11) 0.34599(15) 0.2296(2) 0.0200(4) Uani d . 1 . .
C C4B 0.52752(12) 0.42658(16) 0.1435(2) 0.0230(4) Uani d . 1 . .
H H4BA 0.5336 0.4894 0.1788 0.028 Uiso calc R 1 . .
C C5B 0.49433(12) 0.41005(15) 0.0082(2) 0.0220(4) Uani d . 1 . .
H H5BA 0.4773 0.4622 -0.0487 0.026 Uiso calc R 1 . .
C C6B 0.58818(13) 0.36063(18) 0.3806(2) 0.0271(5) Uani d . 1 . .
H H6BA 0.6173 0.3043 0.4099 0.041 Uiso calc R 1 . .
H H6BB 0.5490 0.3707 0.4461 0.041 Uiso calc R 1 . .
H H6BC 0.6210 0.4162 0.3822 0.041 Uiso calc R 1 . .
O O1 0.79418(8) 0.41120(10) 0.47912(14) 0.0196(3) Uani d . 1 . .
O O2 0.80222(9) 0.25260(10) 0.43950(15) 0.0196(3) Uani d . 1 . .
O O3 0.95157(10) 0.35431(12) 1.18466(16) 0.0258(3) Uani d . 1 . .
O O4 0.93553(9) 0.19471(11) 1.17111(15) 0.0227(3) Uani d . 1 . .
C C7 0.87740(10) 0.39144(13) 0.75006(19) 0.0156(3) Uani d . 1 . .
H H7A 0.8791 0.4520 0.7063 0.019 Uiso calc R 1 . .
C C8 0.90527(10) 0.37998(14) 0.89289(19) 0.0158(3) Uani d . 1 . .
H H8A 0.9248 0.4331 0.9447 0.019 Uiso calc R 1 . .
C C9 0.90425(10) 0.28948(14) 0.95947(18) 0.0148(3) Uani d . 1 . .
C C10 0.87640(10) 0.20985(14) 0.87956(19) 0.0153(3) Uani d . 1 . .
H H10A 0.8771 0.1488 0.9219 0.018 Uiso calc R 1 . .
C C11 0.84752(11) 0.22144(13) 0.73637(19) 0.0156(3) Uani d . 1 . .
H H11A 0.8286 0.1681 0.6840 0.019 Uiso calc R 1 . .
C C12 0.84683(10) 0.31250(13) 0.67150(18) 0.0138(3) Uani d . 1 . .
C C13 0.81214(10) 0.32704(14) 0.51865(18) 0.0147(3) Uani d . 1 . .
C C14 0.93282(10) 0.27846(14) 1.11620(19) 0.0165(4) Uani d . 1 . .
O O1W 0.63068(10) 0.06139(12) 0.38459(17) 0.0271(3) Uani d . 1 . .
O O2W 0.85423(10) 0.02585(12) 0.18024(18) 0.0268(3) Uani d . 1 . .
O O3W 0.56061(10) 0.01269(12) 0.63491(16) 0.0242(3) Uani d . 1 . .
O O4W 0.78771(9) 0.05874(11) 0.43863(16) 0.0224(3) Uani d . 1 . .
H H1NA 0.7560(17) 0.265(2) 0.267(3) 0.024(7) Uiso d . 1 . .
H H2NA 0.7743(15) 0.432(2) 0.255(3) 0.022(6) Uiso d . 1 . .
H H3NA 0.7636(14) 0.489(2) 0.115(3) 0.019(6) Uiso d . 1 . .
H H1NB 0.463(3) 0.307(3) -0.147(5) 0.077(14) Uiso d . 1 . .
H H2NB 0.4765(19) 0.150(2) -0.115(4) 0.038(8) Uiso d . 1 . .
H H3NB 0.5148(17) 0.100(2) 0.032(3) 0.033(8) Uiso d . 1 . .
H H1W1 0.6143(17) 0.050(2) 0.456(4) 0.025(7) Uiso d . 1 . .
H H2W1 0.680(2) 0.051(2) 0.404(4) 0.040(9) Uiso d . 1 . .
H H1W2 0.8800(16) 0.080(2) 0.172(3) 0.025(7) Uiso d . 1 . .
H H2W2 0.8348(16) 0.035(2) 0.264(3) 0.025(7) Uiso d . 1 . .
H H1W3 0.529(2) 0.049(3) 0.649(4) 0.059(12) Uiso d . 1 . .
H H2W3 0.5807(17) -0.003(2) 0.719(4) 0.034(8) Uiso d . 1 . .
H H1W4 0.7949(18) 0.123(3) 0.461(3) 0.035(8) Uiso d . 1 . .
H H2W4 0.8036(18) 0.029(2) 0.508(4) 0.031(7) Uiso d . 1 . .

loop_
_atom_site_aniso_label
_atom_site_aniso_U_11
_atom_site_aniso_U_22
_atom_site_aniso_U_33
_atom_site_aniso_U_12
_atom_site_aniso_U_13
_atom_site_aniso_U_23
N1A 0.0186(7) 0.0172(7) 0.0128(7) -0.0016(6) -0.0011(6) 0.0010(5)
N2A 0.0271(8) 0.0185(7) 0.0147(7) -0.0044(6) -0.0042(6) 0.0014(6)
C1A 0.0166(8) 0.0170(8) 0.0151(8) -0.0016(7) -0.0005(6) 0.0016(6)
C2A 0.0203(9) 0.0220(9) 0.0136(7) -0.0013(7) -0.0008(6) 0.0026(6)
C3A 0.0146(8) 0.0234(9) 0.0140(8) 0.0014(7) 0.0007(6) 0.0006(7)
C4A 0.0200(9) 0.0182(8) 0.0182(8) -0.0020(7) 0.0015(7) -0.0031(7)
C5A 0.0209(9) 0.0184(9) 0.0215(9) 0.0021(7) 0.0024(7) 0.0027(7)
C6A 0.0234(10) 0.0321(11) 0.0125(8) -0.0007(8) -0.0051(7) -0.0014(7)
N1B 0.0219(8) 0.0207(8) 0.0153(7) -0.0009(6) -0.0021(6) 0.0001(6)
N2B 0.0225(8) 0.0195(8) 0.0127(7) -0.0017(6) -0.0024(6) -0.0006(6)
C1B 0.0162(8) 0.0211(9) 0.0135(8) -0.0020(6) 0.0013(6) 0.0009(6)
C2B 0.0172(8) 0.0240(9) 0.0137(8) -0.0006(7) 0.0002(6) 0.0005(6)
C3B 0.0174(9) 0.0295(10) 0.0133(8) -0.0029(7) 0.0020(6) -0.0019(7)
C4B 0.0250(10) 0.0221(9) 0.0217(9) -0.0004(8) -0.0004(7) -0.0039(7)
C5B 0.0232(9) 0.0227(9) 0.0198(9) 0.0027(7) -0.0003(7) -0.0001(7)
C6B 0.0282(11) 0.0370(12) 0.0151(9) 0.0003(9) -0.0048(8) -0.0064(8)
O1 0.0276(7) 0.0164(6) 0.0140(6) 0.0043(5) -0.0034(5) 0.0006(5)
O2 0.0293(7) 0.0149(6) 0.0138(6) 0.0008(5) -0.0032(5) -0.0006(5)
O3 0.0373(8) 0.0238(7) 0.0151(6) -0.0085(6) -0.0064(6) 0.0005(5)
O4 0.0309(8) 0.0196(7) 0.0165(6) -0.0048(6) -0.0053(5) 0.0033(5)
C7 0.0165(8) 0.0154(8) 0.0146(8) 0.0003(6) -0.0007(6) 0.0007(6)
C8 0.0160(8) 0.0173(8) 0.0138(7) -0.0027(6) -0.0014(6) -0.0012(6)
C9 0.0143(8) 0.0198(8) 0.0103(7) 0.0005(6) -0.0001(6) 0.0015(6)
C10 0.0183(8) 0.0152(8) 0.0124(8) 0.0010(7) 0.0002(6) 0.0017(6)
C11 0.0180(8) 0.0161(8) 0.0126(8) 0.0004(7) -0.0006(6) -0.0006(6)
C12 0.0136(8) 0.0166(8) 0.0112(7) 0.0015(6) 0.0010(6) 0.0009(6)
C13 0.0163(8) 0.0177(8) 0.0099(7) -0.0002(6) -0.0003(6) 0.0006(6)
C14 0.0177(8) 0.0203(9) 0.0109(7) -0.0035(7) -0.0028(6) 0.0009(6)
O1W 0.0280(8) 0.0343(9) 0.0189(7) -0.0029(7) -0.0002(6) 0.0039(6)
O2W 0.0357(9) 0.0214(7) 0.0236(7) -0.0049(6) 0.0044(6) -0.0045(6)
O3W 0.0289(8) 0.0237(7) 0.0197(7) 0.0027(6) 0.0002(6) -0.0012(5)
O4W 0.0306(8) 0.0169(7) 0.0194(7) -0.0007(6) -0.0007(6) 0.0001(5)

loop_
_atom_type_symbol
_atom_type_description
_atom_type_scat_dispersion_real
_atom_type_scat_dispersion_imag
_atom_type_scat_source
C C 0.0033 0.0000 'International Tables Vol C Tables 4.2.6.8 and 6.1.1.4'
H H 0.0000 0.0000 'International Tables Vol C Tables 4.2.6.8 and 6.1.1.4'
N N 0.0061 0.0000 'International Tables Vol C Tables 4.2.6.8 and 6.1.1.4'
O O 0.0106 0.0000 'International Tables Vol C Tables 4.2.6.8 and 6.1.1.4'

loop_
_geom_angle_atom_site_label_1
_geom_angle_atom_site_label_2
_geom_angle_atom_site_label_3
_geom_angle_site_symmetry_1
_geom_angle_site_symmetry_3
_geom_angle
_geom_angle_publ_flag
C1A N1A C5A . . 122.10(16) ?
C1A N1A H1NA . . 121.5(17) ?
C5A N1A H1NA . . 116.4(17) ?
C1A N2A H2NA . . 118.8(19) ?
C1A N2A H3NA . . 115.1(16) ?
H2NA N2A H3NA . . 122(2) ?
N2A C1A N1A . . 119.37(16) ?
N2A C1A C2A . . 122.50(17) ?
N1A C1A C2A . . 118.13(16) ?
C3A C2A C1A . . 120.45(18) ?
C3A C2A H2AA . . 119.8 ?
C1A C2A H2AA . . 119.8 ?
C2A C3A C4A . . 119.13(16) ?
C2A C3A C6A . . 120.58(18) ?
C4A C3A C6A . . 120.29(18) ?
C5A C4A C3A . . 119.09(17) ?
C5A C4A H4AA . . 120.5 ?
C3A C4A H4AA . . 120.5 ?
N1A C5A C4A . . 121.08(18) ?
N1A C5A H5AA . . 119.5 ?
C4A C5A H5AA . . 119.5 ?
C3A C6A H6AA . . 109.5 ?
C3A C6A H6AB . . 109.5 ?
H6AA C6A H6AB . . 109.5 ?
C3A C6A H6AC . . 109.5 ?
H6AA C6A H6AC . . 109.5 ?
H6AB C6A H6AC . . 109.5 ?
C1B N1B C5B . . 122.09(16) ?
C1B N1B H1NB . . 118(3) ?
C5B N1B H1NB . . 120(3) ?
C1B N2B H2NB . . 117(2) ?
C1B N2B H3NB . . 116.5(19) ?
H2NB N2B H3NB . . 126(3) ?
N2B C1B N1B . . 118.66(16) ?
N2B C1B C2B . . 123.14(18) ?
N1B C1B C2B . . 118.19(18) ?
C3B C2B C1B . . 120.39(19) ?
C3B C2B H2BA . . 119.8 ?
C1B C2B H2BA . . 119.8 ?
C2B C3B C4B . . 119.60(17) ?
C2B C3B C6B . . 119.81(19) ?
C4B C3B C6B . . 120.57(19) ?
C5B C4B C3B . . 118.71(19) ?
C5B C4B H4BA . . 120.6 ?
C3B C4B H4BA . . 120.6 ?
N1B C5B C4B . . 121.01(18) ?
N1B C5B H5BA . . 119.5 ?
C4B C5B H5BA . . 119.5 ?
C3B C6B H6BA . . 109.5 ?
C3B C6B H6BB . . 109.5 ?
H6BA C6B H6BB . . 109.5 ?
C3B C6B H6BC . . 109.5 ?
H6BA C6B H6BC . . 109.5 ?
H6BB C6B H6BC . . 109.5 ?
C8 C7 C12 . . 120.35(17) ?
C8 C7 H7A . . 119.8 ?
C12 C7 H7A . . 119.8 ?
C7 C8 C9 . . 120.59(16) ?
C7 C8 H8A . . 119.7 ?
C9 C8 H8A . . 119.7 ?
C8 C9 C10 . . 119.16(15) ?
C8 C9 C14 . . 120.08(15) ?
C10 C9 C14 . . 120.77(16) ?
C11 C10 C9 . . 120.31(16) ?
C11 C10 H10A . . 119.8 ?
C9 C10 H10A . . 119.8 ?
C12 C11 C10 . . 120.29(16) ?
C12 C11 H11A . . 119.9 ?
C10 C11 H11A . . 119.9 ?
C11 C12 C7 . . 119.24(15) ?
C11 C12 C13 . . 120.85(15) ?
C7 C12 C13 . . 119.90(16) ?
O1 C13 O2 . . 124.18(16) ?
O1 C13 C12 . . 118.25(16) ?
O2 C13 C12 . . 117.57(16) ?
O3 C14 O4 . . 124.01(16) ?
O3 C14 C9 . . 117.32(16) ?
O4 C14 C9 . . 118.66(16) ?
H1W1 O1W H2W1 . . 103(3) ?
H1W2 O2W H2W2 . . 101(3) ?
H1W3 O3W H2W3 . . 106(4) ?
H1W4 O4W H2W4 . . 106(3) ?

loop_
_geom_bond_atom_site_label_1
_geom_bond_atom_site_label_2
_geom_bond_site_symmetry_2
_geom_bond_distance
_geom_bond_publ_flag
N1A C1A . 1.352(2) ?
N1A C5A . 1.361(3) ?
N1A H1NA . 0.95(3) ?
N2A C1A . 1.334(2) ?
N2A H2NA . 0.83(3) ?
N2A H3NA . 0.91(3) ?
C1A C2A . 1.421(2) ?
C2A C3A . 1.374(3) ?
C2A H2AA . 0.93 ?
C3A C4A . 1.416(3) ?
C3A C6A . 1.503(2) ?
C4A C5A . 1.363(3) ?
C4A H4AA . 0.93 ?
C5A H5AA . 0.93 ?
C6A H6AA . 0.96 ?
C6A H6AB . 0.96 ?
C6A H6AC . 0.96 ?
N1B C1B . 1.356(2) ?
N1B C5B . 1.361(3) ?
N1B H1NB . 1.01(5) ?
N2B C1B . 1.327(3) ?
N2B H2NB . 0.90(3) ?
N2B H3NB . 0.93(3) ?
C1B C2B . 1.418(2) ?
C2B C3B . 1.365(3) ?
C2B H2BA . 0.93 ?
C3B C4B . 1.421(3) ?
C3B C6B . 1.505(3) ?
C4B C5B . 1.364(3) ?
C4B H4BA . 0.93 ?
C5B H5BA . 0.93 ?
C6B H6BA . 0.96 ?
C6B H6BB . 0.96 ?
C6B H6BC . 0.96 ?
O1 C13 . 1.253(2) ?
O2 C13 . 1.267(2) ?
O3 C14 . 1.256(2) ?
O4 C14 . 1.263(2) ?
C7 C8 . 1.387(2) ?
C7 C12 . 1.398(2) ?
C7 H7A . 0.93 ?
C8 C9 . 1.394(3) ?
C8 H8A . 0.93 ?
C9 C10 . 1.395(2) ?
C9 C14 . 1.510(2) ?
C10 C11 . 1.395(2) ?
C10 H10A . 0.93 ?
C11 C12 . 1.393(2) ?
C11 H11A . 0.93 ?
C12 C13 . 1.515(2) ?
O1W H1W1 . 0.75(3) ?
O1W H2W1 . 0.89(3) ?
O2W H1W2 . 0.88(3) ?
O2W H2W2 . 0.88(3) ?
O3W H1W3 . 0.76(5) ?
O3W H2W3 . 0.86(3) ?
O4W H1W4 . 0.92(3) ?
O4W H2W4 . 0.79(3) ?

loop_
_geom_hbond_atom_site_label_D
_geom_hbond_atom_site_label_H
_geom_hbond_atom_site_label_A
_geom_hbond_site_symmetry_A
_geom_hbond_distance_DH
_geom_hbond_distance_HA
_geom_hbond_distance_DA
_geom_hbond_angle_DHA
_geom_hbond_publ_flag
N1A H1NA O2 . 0.95(3) 1.75(3) 2.698(2) 172(3) yes
N2A H2NA O1 . 0.83(3) 2.10(3) 2.906(2) 165(3) yes
N2A H3NA O1 2_564 0.91(3) 1.97(3) 2.866(2) 171(2) yes
N1B H1NB O4 4_453 1.02(5) 1.72(5) 2.723(2) 169(3) yes
N2B H2NB O3 4_453 0.90(4) 1.88(4) 2.765(2) 170(3) yes
N2B H3NB O3W 2_554 0.93(3) 1.97(3) 2.894(2) 174(3) yes
O1W H1W1 O3W . 0.76(4) 2.03(3) 2.781(2) 174(4) yes
O1W H2W1 O4W . 0.89(4) 1.91(4) 2.779(2) 167(3) yes
O2W H1W2 O4 1_554 0.88(3) 1.86(3) 2.741(2) 175(3) yes
O2W H2W2 O4W . 0.88(3) 1.90(3) 2.772(2) 176(3) yes
O3W H1W3 O3 4_454 0.77(4) 1.95(4) 2.721(2) 178(5) yes
O3W H2W3 O1W 2_555 0.86(4) 1.89(3) 2.742(2) 168(3) yes
O4W H1W4 O2 . 0.92(4) 1.81(4) 2.689(2) 161(3) yes
O4W H2W4 O2W 2_555 0.80(3) 1.93(3) 2.716(2) 171(3) yes

loop_
_geom_torsion_atom_site_label_1
_geom_torsion_atom_site_label_2
_geom_torsion_atom_site_label_3
_geom_torsion_atom_site_label_4
_geom_torsion_site_symmetry_1
_geom_torsion_site_symmetry_2
_geom_torsion_site_symmetry_3
_geom_torsion_site_symmetry_4
_geom_torsion
_geom_torsion_publ_flag
C5A N1A C1A N2A . . . . 179.05(18) ?
C5A N1A C1A C2A . . . . -1.0(3) ?
N2A C1A C2A C3A . . . . -178.48(19) ?
N1A C1A C2A C3A . . . . 1.6(3) ?
C1A C2A C3A C4A . . . . -1.0(3) ?
C1A C2A C3A C6A . . . . 178.99(18) ?
C2A C3A C4A C5A . . . . -0.2(3) ?
C6A C3A C4A C5A . . . . 179.84(18) ?
C1A N1A C5A C4A . . . . -0.2(3) ?
C3A C4A C5A N1A . . . . 0.8(3) ?
C5B N1B C1B N2B . . . . 178.77(19) ?
C5B N1B C1B C2B . . . . -0.2(3) ?
N2B C1B C2B C3B . . . . -179.74(19) ?
N1B C1B C2B C3B . . . . -0.8(3) ?
C1B C2B C3B C4B . . . . 1.1(3) ?
C1B C2B C3B C6B . . . . 179.48(19) ?
C2B C3B C4B C5B . . . . -0.4(3) ?
C6B C3B C4B C5B . . . . -178.8(2) ?
C1B N1B C5B C4B . . . . 0.9(3) ?
C3B C4B C5B N1B . . . . -0.6(3) ?
C12 C7 C8 C9 . . . . 0.9(3) ?
C7 C8 C9 C10 . . . . 1.5(3) ?
C7 C8 C9 C14 . . . . -178.37(18) ?
C8 C9 C10 C11 . . . . -2.2(3) ?
C14 C9 C10 C11 . . . . 177.62(17) ?
C9 C10 C11 C12 . . . . 0.5(3) ?
C10 C11 C12 C7 . . . . 1.9(3) ?
C10 C11 C12 C13 . . . . -176.98(17) ?
C8 C7 C12 C11 . . . . -2.6(3) ?
C8 C7 C12 C13 . . . . 176.24(17) ?
C11 C12 C13 O1 . . . . 161.04(18) ?
C7 C12 C13 O1 . . . . -17.8(3) ?
C11 C12 C13 O2 . . . . -18.0(3) ?
C7 C12 C13 O2 . . . . 163.16(17) ?
C8 C9 C14 O3 . . . . 5.2(3) ?
C10 C9 C14 O3 . . . . -174.63(18) ?
C8 C9 C14 O4 . . . . -175.75(19) ?
C10 C9 C14 O4 . . . . 4.4(3) ?

loop_
_cod_related_entry_id
_cod_related_entry_database
_cod_related_entry_code
1 ChemSpider 30656148
